data_4327828
loop_
_publ_author_name
'Tracey M. McLean'
'Janice L. Moody'
'Mark R. Waterland'
'Shane G. Telfer'

_publ_section_title
;
 Luminescent Rhenium(I)-Dipyrrinato Complexes
;
_journal_name_full 'Inorganic Chemistry'
_journal_page_first 446
_journal_page_last 455
_journal_paper_doi 10.1021/ic201877t
_journal_volume 51
_journal_year 2012
_chemical_formula_sum 'C55 H44 Cl0 N2 O4.5 P2 Re'
_chemical_formula_weight 1053.06
_chemical_name_systematic
;
 ?
;
_space_group_IT_number 2
_symmetry_cell_setting triclinic
_symmetry_space_group_name_Hall '-P 1'
_symmetry_space_group_name_H-M 'P -1'
_atom_sites_solution_hydrogens geom
_atom_sites_solution_primary direct
_atom_sites_solution_secondary difmap
_audit_creation_method SHELXL-97
_cell_angle_alpha 99.761(7)
_cell_angle_beta 91.342(6)
_cell_angle_gamma 90.080(6)
_cell_formula_units_Z 4
_cell_length_a 11.9210(5)
_cell_length_b 19.9068(6)
_cell_length_c 21.6044(15)
_cell_measurement_reflns_used 5085
_cell_measurement_temperature 143(2)
_cell_measurement_theta_max 70.0
_cell_measurement_theta_min 6.5
_cell_volume 5051.2(5)
_computing_cell_refinement 'FSProcess in Process-Auto (Rigaku, 1998)'
_computing_data_collection 'CrystalClear (Rigaku, 2005)'
_computing_data_reduction 'FSProcess in Process-Auto (Rigaku, 1998)'
_computing_structure_refinement 'SHELXL-97 (Sheldrick, 1997)'
_computing_structure_solution 'SHELXS97 (Sheldrick, 2008)'
_diffrn_ambient_temperature 143(2)
_diffrn_detector_area_resol_mean 10
_diffrn_measured_fraction_theta_full 0.912
_diffrn_measured_fraction_theta_max 0.912
_diffrn_measurement_device_type 'Rigaku Spider'
_diffrn_measurement_method \w-scans
_diffrn_radiation_monochromator 'Rigaku VariMax-HF Confocal Optical System'
_diffrn_radiation_source 'Rigaku MM007 rotating anode'
_diffrn_radiation_type CuK\a
_diffrn_radiation_wavelength 1.54178
_diffrn_reflns_av_R_equivalents 0.1103
_diffrn_reflns_av_sigmaI/netI 0.1621
_diffrn_reflns_limit_h_max 14
_diffrn_reflns_limit_h_min -12
_diffrn_reflns_limit_k_max 24
_diffrn_reflns_limit_k_min -23
_diffrn_reflns_limit_l_max 26
_diffrn_reflns_limit_l_min -26
_diffrn_reflns_number 60443
_diffrn_reflns_theta_full 72.11
_diffrn_reflns_theta_max 72.11
_diffrn_reflns_theta_min 6.64
_exptl_absorpt_coefficient_mu 5.674
_exptl_absorpt_correction_T_max 1.0
_exptl_absorpt_correction_T_min 0.40
_exptl_absorpt_correction_type multi-scan
_exptl_absorpt_process_details '(ABSCOR; Higashi, 1995)'
_exptl_crystal_colour orange
_exptl_crystal_density_diffrn 1.385
_exptl_crystal_description 'flat needle'
_exptl_crystal_F_000 2116
_exptl_crystal_size_max 0.52
_exptl_crystal_size_mid 0.13
_exptl_crystal_size_min 0.02
_refine_diff_density_max 4.120
_refine_diff_density_min -3.708
_refine_diff_density_rms 0.260
_refine_ls_extinction_method none
_refine_ls_goodness_of_fit_ref 1.150
_refine_ls_hydrogen_treatment constr
_refine_ls_matrix_type full
_refine_ls_number_parameters 1163
_refine_ls_number_reflns 18166
_refine_ls_number_restraints 678
_refine_ls_restrained_S_all 1.133
_refine_ls_R_factor_all 0.1537
_refine_ls_R_factor_gt 0.1233
_refine_ls_shift/su_max 0.026
_refine_ls_shift/su_mean 0.001
_refine_ls_structure_factor_coef Fsqd
_refine_ls_weighting_details 'calc w=1/[\s^2^(Fo^2^)+(0.1558P)^2^+60.5173P] where P=(Fo^2^+2Fc^2^)/3'
_refine_ls_weighting_scheme calc
_refine_ls_wR_factor_gt 0.3095
_refine_ls_wR_factor_ref 0.3484
_reflns_number_gt 12553
_reflns_number_total 18166
_reflns_threshold_expression >2sigma(I)
_cod_data_source_file ic201877t_si_002_08.cif
_cod_data_source_block 3A
_cod_original_cell_volume 5051.2(4)
_cod_original_formula_sum 'C55 H44 Cl0 N2 O4.50 P2 Re'
_cod_database_code 4327828

loop_
_symmetry_equiv_pos_as_xyz
'x, y, z'
'-x, -y, -z'

loop_
_atom_site_label
_atom_site_type_symbol
_atom_site_fract_x
_atom_site_fract_y
_atom_site_fract_z
_atom_site_U_iso_or_equiv
_atom_site_adp_type
_atom_site_occupancy
_atom_site_symmetry_multiplicity
_atom_site_calc_flag
_atom_site_refinement_flags
Re1 Re 0.32019(6) 0.30383(3) 0.12461(3) 0.0377(2) Uani 1 1 d .
Re2 Re 0.05753(5) 0.86676(3) 0.34218(3) 0.0351(2) Uani 1 1 d .
N1 N 0.3784(10) 0.2522(5) 0.1995(5) 0.040(3) Uani 1 1 d .
N2 N 0.3109(11) 0.3930(5) 0.1985(5) 0.039(3) Uani 1 1 d .
N200 N 0.0835(10) 0.7615(5) 0.2954(5) 0.036(3) Uani 1 1 d .
N201 N 0.0070(9) 0.8207(5) 0.4224(5) 0.033(3) Uani 1 1 d .
O1 O 0.3845(10) 0.4269(6) 0.5921(5) 0.059(3) Uani 1 1 d .
O2 O 0.5688(10) 0.4214(8) 0.5797(5) 0.073(4) Uani 1 1 d .
O100 O 0.3369(10) 0.1708(5) 0.0286(5) 0.056(3) Uani 1 1 d .
O101 O 0.2445(9) 0.3853(5) 0.0231(4) 0.050(3) Uani 1 1 d .
O200 O 0.0154(9) 1.0120(4) 0.4131(5) 0.048(3) Uani 1 1 d .
O201 O 0.1278(11) 0.9217(6) 0.2230(5) 0.061(3) Uani 1 1 d .
O210 O -0.1405(11) 0.4025(5) 0.4159(5) 0.057(3) Uani 1 1 d .
O211 O 0.0399(10) 0.3831(6) 0.4274(6) 0.067(4) Uani 1 1 d .
P2 P 0.5136(4) 0.33224(18) 0.10599(16) 0.0422(10) Uani 1 1 d .
P3 P 0.1257(4) 0.27778(19) 0.14262(17) 0.0446(10) Uani 1 1 d .
P20 P -0.1387(3) 0.86153(16) 0.30672(16) 0.0322(7) Uani 1 1 d .
P21 P 0.2517(3) 0.87149(16) 0.38004(16) 0.0337(8) Uani 1 1 d .
C1 C 0.3997(14) 0.1850(7) 0.1931(7) 0.048(4) Uani 1 1 d U
H1 H 0.3914 0.1543 0.1557 0.058 Uiso 1 1 calc R
C2 C 0.4368(13) 0.1674(7) 0.2513(7) 0.045(4) Uani 1 1 d U
H2 H 0.4600 0.1245 0.2579 0.054 Uiso 1 1 calc R
C3 C 0.4319(14) 0.2241(8) 0.2951(7) 0.051(4) Uani 1 1 d U
H3 H 0.4477 0.2271 0.3378 0.061 Uiso 1 1 calc R
C4 C 0.3976(12) 0.2796(7) 0.2633(6) 0.040(3) Uani 1 1 d U
C5 C 0.3763(13) 0.3456(7) 0.2911(6) 0.041(3) Uani 1 1 d U
C6 C 0.3378(12) 0.3981(7) 0.2607(6) 0.038(3) Uani 1 1 d U
C7 C 0.3222(14) 0.4671(7) 0.2902(7) 0.051(4) Uani 1 1 d U
H7 H 0.3347 0.4851 0.3324 0.061 Uiso 1 1 calc R
C8 C 0.2845(13) 0.5019(7) 0.2433(7) 0.045(4) Uani 1 1 d U
H8 H 0.2664 0.5479 0.2476 0.054 Uiso 1 1 calc R
C9 C 0.2793(12) 0.4538(7) 0.1883(7) 0.039(3) Uani 1 1 d U
H9 H 0.2563 0.4633 0.1493 0.047 Uiso 1 1 calc R
C10 C 0.4019(13) 0.3631(7) 0.3591(6) 0.041(3) Uani 1 1 d U
C11 C 0.3195(15) 0.3659(9) 0.4023(7) 0.056(4) Uani 1 1 d U
H11 H 0.2462 0.3555 0.3882 0.067 Uiso 1 1 calc R
C12 C 0.3408(15) 0.3837(10) 0.4664(7) 0.061(5) Uani 1 1 d U
H12 H 0.2823 0.3847 0.4943 0.073 Uiso 1 1 calc R
C13 C 0.4475(14) 0.3998(8) 0.4886(7) 0.046(4) Uani 1 1 d U
C14 C 0.5352(15) 0.3979(8) 0.4464(7) 0.055(4) Uani 1 1 d U
H14 H 0.6081 0.4086 0.4611 0.066 Uiso 1 1 calc R
C15 C 0.5123(15) 0.3799(9) 0.3824(7) 0.055(4) Uani 1 1 d U
H15 H 0.5705 0.3788 0.3543 0.066 Uiso 1 1 calc R
C16 C 0.4778(15) 0.4173(8) 0.5573(7) 0.050(4) Uani 1 1 d U
C17 C 0.4049(16) 0.4427(10) 0.6585(7) 0.063(5) Uani 1 1 d U
H17A H 0.4241 0.4018 0.6743 0.094 Uiso 1 1 calc R
H17B H 0.3386 0.4621 0.6786 0.094 Uiso 1 1 calc R
H17C H 0.4658 0.4748 0.6673 0.094 Uiso 1 1 calc R
C20 C 0.5461(14) 0.4222(7) 0.1145(7) 0.046(3) Uani 1 1 d U
C21 C 0.5829(13) 0.4528(7) 0.0621(6) 0.042(4) Uani 1 1 d U
H21 H 0.5944 0.4250 0.0236 0.050 Uiso 1 1 calc R
C22 C 0.6013(16) 0.5215(8) 0.0674(7) 0.061(5) Uani 1 1 d U
H22 H 0.6219 0.5398 0.0325 0.073 Uiso 1 1 calc R
C23 C 0.5893(14) 0.5635(8) 0.1246(7) 0.049(4) Uani 1 1 d U
H23 H 0.6045 0.6100 0.1291 0.059 Uiso 1 1 calc R
C24 C 0.5541(16) 0.5352(9) 0.1754(8) 0.066(5) Uani 1 1 d U
H24 H 0.5448 0.5633 0.2139 0.079 Uiso 1 1 calc R
C25 C 0.5327(15) 0.4669(7) 0.1703(6) 0.050(4) Uani 1 1 d U
H25 H 0.5084 0.4501 0.2053 0.060 Uiso 1 1 calc R
C26 C 0.5644(13) 0.2993(7) 0.0281(6) 0.039(3) Uani 1 1 d U
C27 C 0.6778(14) 0.2936(8) 0.0175(7) 0.048(4) Uani 1 1 d U
H27 H 0.7280 0.3001 0.0516 0.058 Uiso 1 1 calc R
C28 C 0.7197(16) 0.2781(8) -0.0433(8) 0.058(5) Uani 1 1 d U
H28 H 0.7965 0.2777 -0.0500 0.069 Uiso 1 1 calc R
C29 C 0.6435(17) 0.2634(9) -0.0933(8) 0.064(5) Uani 1 1 d U
H29 H 0.6701 0.2492 -0.1335 0.077 Uiso 1 1 calc R
C30 C 0.1065(12) 0.2255(7) 0.2037(7) 0.040(3) Uani 1 1 d U
C130 C 0.5324(15) 0.2693(9) -0.0851(7) 0.056(4) Uani 1 1 d U
H130 H 0.4824 0.2615 -0.1193 0.068 Uiso 1 1 calc R
C31 C 0.1335(14) 0.1554(7) 0.1891(8) 0.052(4) Uani 1 1 d U
H31 H 0.1585 0.1383 0.1491 0.063 Uiso 1 1 calc R
C131 C 0.4948(15) 0.2867(8) -0.0257(7) 0.049(4) Uani 1 1 d U
H131 H 0.4177 0.2906 -0.0205 0.059 Uiso 1 1 calc R
C32 C 0.6210(14) 0.2985(8) 0.1560(6) 0.048(4) Uani 1 1 d U
C132 C 0.1248(16) 0.1125(8) 0.2306(9) 0.062(5) Uani 1 1 d U
H132 H 0.1417 0.0666 0.2185 0.075 Uiso 1 1 calc R
C33 C 0.6797(16) 0.3381(10) 0.2056(8) 0.062(5) Uani 1 1 d U
H33 H 0.6705 0.3852 0.2140 0.075 Uiso 1 1 calc R
C133 C 0.0905(15) 0.1363(10) 0.2915(9) 0.065(5) Uani 1 1 d U
H133 H 0.0833 0.1071 0.3206 0.078 Uiso 1 1 calc R
C34 C 0.7516(16) 0.3062(10) 0.2419(8) 0.063(5) Uani 1 1 d U
H34 H 0.7909 0.3322 0.2753 0.076 Uiso 1 1 calc R
C134 C 0.0674(16) 0.2057(9) 0.3071(8) 0.062(5) Uani 1 1 d U
H134 H 0.0477 0.2231 0.3481 0.074 Uiso 1 1 calc R
C35 C 0.7668(16) 0.2365(10) 0.2300(8) 0.066(5) Uani 1 1 d U
H35 H 0.8119 0.2155 0.2568 0.079 Uiso 1 1 calc R
C135 C 0.0724(13) 0.2489(8) 0.2648(6) 0.048(4) Uani 1 1 d U
H135 H 0.0531 0.2945 0.2768 0.057 Uiso 1 1 calc R
C36 C 0.0500(14) 0.3967(8) 0.2211(7) 0.050(4) Uani 1 1 d U
H36 H 0.1064 0.3878 0.2491 0.060 Uiso 1 1 calc R
C136 C 0.7153(16) 0.1987(9) 0.1788(8) 0.061(5) Uani 1 1 d U
H136 H 0.7308 0.1525 0.1675 0.073 Uiso 1 1 calc R
C37 C -0.0156(14) 0.4544(8) 0.2365(7) 0.049(4) Uani 1 1 d U
H37 H -0.0033 0.4841 0.2741 0.059 Uiso 1 1 calc R
C137 C 0.6376(13) 0.2310(8) 0.1432(7) 0.045(4) Uani 1 1 d U
H137 H 0.5973 0.2050 0.1102 0.054 Uiso 1 1 calc R
C38 C -0.0984(17) 0.4667(9) 0.1953(9) 0.065(5) Uani 1 1 d U
H38 H -0.1444 0.5044 0.2058 0.078 Uiso 1 1 calc R
C39 C -0.1150(16) 0.4250(9) 0.1392(9) 0.064(5) Uani 1 1 d U
H39 H -0.1702 0.4350 0.1110 0.077 Uiso 1 1 calc R
C40 C -0.0495(14) 0.3678(8) 0.1242(8) 0.057(4) Uani 1 1 d U
H40 H -0.0613 0.3392 0.0859 0.068 Uiso 1 1 calc R
C41 C 0.0334(15) 0.3521(8) 0.1650(7) 0.051(4) Uani 1 1 d U
C42 C 0.0471(14) 0.2292(8) 0.0757(7) 0.047(4) Uani 1 1 d U
C43 C 0.0753(16) 0.2313(9) 0.0137(7) 0.054(4) Uani 1 1 d U
H43 H 0.1379 0.2563 0.0060 0.065 Uiso 1 1 calc R
C44 C 0.0128(16) 0.1973(9) -0.0363(8) 0.062(5) Uani 1 1 d U
H44 H 0.0328 0.2002 -0.0771 0.074 Uiso 1 1 calc R
C45 C -0.0794(17) 0.1589(10) -0.0263(9) 0.069(5) Uani 1 1 d U
H45 H -0.1195 0.1337 -0.0598 0.083 Uiso 1 1 calc R
C46 C -0.1109(18) 0.1589(10) 0.0349(9) 0.066(5) Uani 1 1 d U
H46 H -0.1749 0.1350 0.0424 0.080 Uiso 1 1 calc R
C47 C -0.0481(17) 0.1942(9) 0.0860(8) 0.061(5) Uani 1 1 d U
H47 H -0.0711 0.1940 0.1268 0.073 Uiso 1 1 calc R
C100 C 0.3275(11) 0.2220(7) 0.0641(7) 0.038(3) Uani 1 1 d U
C101 C 0.2697(12) 0.3523(7) 0.0624(7) 0.039(3) Uani 1 1 d U
C200 C 0.0319(13) 0.9563(7) 0.3853(6) 0.041(3) Uani 1 1 d U
C201 C 0.1057(12) 0.9014(7) 0.2669(7) 0.042(3) Uani 1 1 d U
C205 C 0.1189(13) 0.7438(7) 0.2368(6) 0.039(3) Uani 1 1 d U
H205 H 0.1383 0.7743 0.2106 0.047 Uiso 1 1 calc R
C206 C 0.1225(13) 0.6747(7) 0.2207(7) 0.045(4) Uani 1 1 d U
H206 H 0.1438 0.6508 0.1820 0.054 Uiso 1 1 calc R
C207 C 0.0894(12) 0.6458(7) 0.2709(7) 0.040(3) Uani 1 1 d U
H207 H 0.0837 0.5997 0.2729 0.049 Uiso 1 1 calc R
C208 C 0.0657(12) 0.7016(6) 0.3190(6) 0.039(3) Uani 1 1 d U
C209 C 0.0273(13) 0.6970(7) 0.3789(6) 0.043(4) Uani 1 1 d U
C210 C -0.0007(11) 0.7501(6) 0.4259(6) 0.033(3) Uani 1 1 d U
C211 C -0.0412(13) 0.7467(7) 0.4864(6) 0.043(4) Uani 1 1 d U
H211 H -0.0541 0.7070 0.5026 0.051 Uiso 1 1 calc R
C212 C -0.0579(14) 0.8108(8) 0.5166(7) 0.052(4) Uani 1 1 d U
H212 H -0.0859 0.8236 0.5567 0.062 Uiso 1 1 calc R
C213 C -0.0246(12) 0.8542(7) 0.4758(6) 0.040(3) Uani 1 1 d U
H213 H -0.0252 0.9015 0.4858 0.048 Uiso 1 1 calc R
C214 C 0.0128(14) 0.6280(7) 0.3936(7) 0.045(4) Uani 1 1 d U
C215 C 0.1043(14) 0.5856(7) 0.4012(7) 0.046(4) Uani 1 1 d U
H215 H 0.1768 0.6021 0.3988 0.056 Uiso 1 1 calc R
C216 C 0.0887(15) 0.5201(8) 0.4122(7) 0.052(4) Uani 1 1 d U
H216 H 0.1505 0.4933 0.4183 0.062 Uiso 1 1 calc R
C217 C -0.0215(15) 0.4934(7) 0.4142(7) 0.047(4) Uani 1 1 d U
C218 C -0.1147(14) 0.5342(7) 0.4061(7) 0.046(4) Uani 1 1 d U
H218 H -0.1873 0.5173 0.4070 0.056 Uiso 1 1 calc R
C219 C -0.0955(14) 0.6004(7) 0.3967(7) 0.047(4) Uani 1 1 d U
H219 H -0.1571 0.6280 0.3922 0.056 Uiso 1 1 calc R
C220 C -0.0327(16) 0.4211(8) 0.4199(7) 0.050(4) Uani 1 1 d U
C221 C -0.1616(16) 0.3307(8) 0.4211(9) 0.062(5) Uani 1 1 d U
H22A H -0.1029 0.3027 0.4009 0.093 Uiso 1 1 calc R
H22B H -0.2324 0.3163 0.4010 0.093 Uiso 1 1 calc R
H22C H -0.1632 0.3262 0.4646 0.093 Uiso 1 1 calc R
C230 C 0.2746(12) 0.8557(7) 0.4599(7) 0.041(3) Uani 1 1 d U
C231 C 0.2203(13) 0.8986(7) 0.5090(7) 0.043(3) Uani 1 1 d U
H231 H 0.1785 0.9348 0.4990 0.051 Uiso 1 1 calc R
C232 C 0.2259(14) 0.8898(8) 0.5702(7) 0.052(4) Uani 1 1 d U
H232 H 0.1889 0.9193 0.6010 0.062 Uiso 1 1 calc R
C233 C 0.2897(14) 0.8345(7) 0.5855(7) 0.050(4) Uani 1 1 d U
H233 H 0.2965 0.8281 0.6271 0.060 Uiso 1 1 calc R
C234 C 0.3410(13) 0.7909(7) 0.5397(7) 0.047(4) Uani 1 1 d U
H234 H 0.3811 0.7542 0.5501 0.056 Uiso 1 1 calc R
C235 C 0.3344(13) 0.8005(7) 0.4771(7) 0.043(3) Uani 1 1 d U
H235 H 0.3700 0.7701 0.4464 0.052 Uiso 1 1 calc R
C236 C 0.3457(12) 0.8128(7) 0.3322(6) 0.035(3) Uani 1 1 d U
C237 C 0.3381(12) 0.7427(7) 0.3286(7) 0.040(3) Uani 1 1 d U
H237 H 0.2857 0.7253 0.3531 0.048 Uiso 1 1 calc R
C238 C 0.4031(14) 0.6986(8) 0.2911(7) 0.049(4) Uani 1 1 d U
H238 H 0.3961 0.6520 0.2904 0.059 Uiso 1 1 calc R
C239 C 0.4808(15) 0.7234(8) 0.2535(7) 0.055(4) Uani 1 1 d U
H239 H 0.5256 0.6929 0.2277 0.066 Uiso 1 1 calc R
C240 C 0.4930(15) 0.7937(8) 0.2538(7) 0.055(4) Uani 1 1 d U
H240 H 0.5455 0.8108 0.2293 0.066 Uiso 1 1 calc R
C241 C 0.4223(14) 0.8358(8) 0.2927(6) 0.049(4) Uani 1 1 d U
H241 H 0.4262 0.8825 0.2924 0.059 Uiso 1 1 calc R
C242 C 0.3279(12) 0.9542(7) 0.3852(6) 0.037(3) Uani 1 1 d U
C243 C 0.4318(12) 0.9619(7) 0.4151(6) 0.038(3) Uani 1 1 d U
H243 H 0.4610 0.9268 0.4341 0.046 Uiso 1 1 calc R
C244 C 0.4918(13) 1.0206(7) 0.4170(6) 0.041(3) Uani 1 1 d U
H244 H 0.5616 1.0262 0.4374 0.050 Uiso 1 1 calc R
C245 C 0.4456(13) 1.0731(7) 0.3872(7) 0.044(4) Uani 1 1 d U
H245 H 0.4869 1.1125 0.3863 0.053 Uiso 1 1 calc R
C246 C 0.3417(15) 1.0658(7) 0.3602(7) 0.050(4) Uani 1 1 d U
H246 H 0.3099 1.1013 0.3430 0.060 Uiso 1 1 calc R
C247 C 0.2818(14) 1.0044(8) 0.3580(6) 0.047(4) Uani 1 1 d U
H247 H 0.2115 0.9985 0.3382 0.057 Uiso 1 1 calc R
C250 C -0.2292(13) 0.8418(8) 0.3656(6) 0.043(4) Uani 1 1 d U
C251 C -0.2860(14) 0.7801(8) 0.3637(7) 0.047(4) Uani 1 1 d U
H251 H -0.2816 0.7459 0.3287 0.057 Uiso 1 1 calc R
C252 C -0.3511(16) 0.7701(10) 0.4161(8) 0.064(5) Uani 1 1 d U
H252 H -0.3863 0.7283 0.4154 0.077 Uiso 1 1 calc R
C253 C -0.3631(14) 0.8196(9) 0.4669(7) 0.056(4) Uani 1 1 d U
H253 H -0.4048 0.8113 0.5007 0.067 Uiso 1 1 calc R
C254 C -0.3126(14) 0.8833(8) 0.4684(7) 0.051(4) Uani 1 1 d U
H254 H -0.3221 0.9179 0.5026 0.061 Uiso 1 1 calc R
C255 C -0.2480(13) 0.8942(7) 0.4181(6) 0.043(4) Uani 1 1 d U
H255 H -0.2160 0.9370 0.4188 0.052 Uiso 1 1 calc R
C256 C -0.1997(14) 0.9414(7) 0.2895(6) 0.046(4) Uani 1 1 d U
C257 C -0.1357(14) 0.9936(7) 0.2722(6) 0.044(4) Uani 1 1 d U
H257 H -0.0579 0.9907 0.2712 0.053 Uiso 1 1 calc R
C258 C -0.1899(14) 1.0494(8) 0.2565(7) 0.050(4) Uani 1 1 d U
H258 H -0.1476 1.0839 0.2441 0.060 Uiso 1 1 calc R
C259 C -0.3032(15) 1.0561(8) 0.2585(7) 0.056(4) Uani 1 1 d U
H259 H -0.3365 1.0951 0.2484 0.067 Uiso 1 1 calc R
C260 C -0.3699(15) 1.0052(7) 0.2755(7) 0.050(4) Uani 1 1 d U
H260 H -0.4475 1.0095 0.2766 0.059 Uiso 1 1 calc R
C261 C -0.3176(14) 0.9481(7) 0.2908(7) 0.051(4) Uani 1 1 d U
H261 H -0.3608 0.9135 0.3023 0.062 Uiso 1 1 calc R
C262 C -0.1767(12) 0.8018(6) 0.2348(6) 0.032(3) Uani 1 1 d U
C263 C -0.1527(14) 0.7330(8) 0.2317(7) 0.051(4) Uani 1 1 d U
H263 H -0.1185 0.7178 0.2658 0.062 Uiso 1 1 calc R
C264 C -0.1802(15) 0.6861(8) 0.1767(8) 0.055(4) Uani 1 1 d U
H264 H -0.1713 0.6396 0.1756 0.066 Uiso 1 1 calc R
C265 C -0.2207(16) 0.7109(9) 0.1243(8) 0.062(5) Uani 1 1 d U
H265 H -0.2329 0.6809 0.0868 0.074 Uiso 1 1 calc R
C266 C -0.2428(15) 0.7779(8) 0.1268(7) 0.057(4) Uani 1 1 d U
H266 H -0.2751 0.7929 0.0920 0.068 Uiso 1 1 calc R
C267 C -0.2172(14) 0.8254(8) 0.1818(7) 0.048(4) Uani 1 1 d U
H267 H -0.2275 0.8718 0.1825 0.058 Uiso 1 1 calc R
O1W O 0.7782(11) 0.4385(6) 0.9317(5) 0.008(2) Uiso 0.50 1 d P
O2W O 0.0153(14) 0.4206(7) 0.9421(7) 0.024(3) Uiso 0.50 1 d P

loop_
_atom_site_aniso_label
_atom_site_aniso_U_11
_atom_site_aniso_U_22
_atom_site_aniso_U_33
_atom_site_aniso_U_23
_atom_site_aniso_U_13
_atom_site_aniso_U_12
Re1 0.0379(5) 0.0369(4) 0.0383(3) 0.0069(3) -0.0003(3) 0.0137(3)
Re2 0.0347(5) 0.0322(3) 0.0388(3) 0.0071(2) -0.0008(3) 0.0124(3)
N1 0.038(8) 0.033(6) 0.046(6) -0.001(5) -0.001(5) 0.005(5)
N2 0.049(8) 0.032(6) 0.031(5) -0.008(4) -0.005(5) 0.017(5)
N200 0.031(7) 0.030(5) 0.044(6) -0.003(4) 0.005(5) 0.010(5)
N201 0.020(6) 0.044(6) 0.036(5) 0.009(5) 0.007(5) 0.007(5)
O1 0.058(8) 0.076(8) 0.040(5) 0.008(5) -0.005(5) 0.020(6)
O2 0.037(8) 0.125(12) 0.050(6) -0.008(7) -0.008(6) 0.018(8)
O100 0.061(8) 0.042(6) 0.057(6) -0.016(5) 0.006(6) 0.011(5)
O101 0.050(7) 0.051(6) 0.048(5) 0.011(5) -0.012(5) 0.023(5)
O200 0.055(8) 0.026(5) 0.060(6) -0.004(4) 0.000(5) 0.008(5)
O201 0.085(10) 0.060(7) 0.045(6) 0.024(5) 0.023(6) 0.014(6)
O210 0.054(8) 0.040(6) 0.081(8) 0.020(5) -0.004(6) 0.015(5)
O211 0.046(8) 0.054(7) 0.111(10) 0.040(7) 0.013(7) 0.021(6)
P2 0.047(3) 0.0421(19) 0.0387(17) 0.0114(14) 0.0047(16) 0.0201(18)
P3 0.044(3) 0.045(2) 0.0458(19) 0.0096(16) 0.0044(17) 0.0173(18)
P20 0.0182(19) 0.0317(16) 0.0471(18) 0.0086(13) -0.0022(14) 0.0008(14)
P21 0.023(2) 0.0300(16) 0.0485(18) 0.0083(14) -0.0022(15) 0.0042(14)
C1 0.051(10) 0.045(7) 0.050(7) 0.010(6) 0.004(7) 0.021(7)
C2 0.045(9) 0.036(7) 0.059(8) 0.020(6) 0.005(7) 0.010(6)
C3 0.045(10) 0.061(9) 0.049(7) 0.017(7) 0.003(7) 0.013(7)
C4 0.030(8) 0.044(7) 0.048(7) 0.012(6) 0.000(6) 0.006(6)
C5 0.037(9) 0.051(8) 0.038(6) 0.013(6) 0.009(6) 0.012(7)
C6 0.035(8) 0.045(7) 0.033(6) 0.003(5) 0.007(6) 0.014(6)
C7 0.047(10) 0.048(8) 0.056(8) 0.001(6) 0.006(7) 0.027(7)
C8 0.038(9) 0.043(7) 0.055(8) 0.014(6) 0.005(7) 0.014(6)
C9 0.031(8) 0.032(6) 0.053(7) 0.001(6) -0.004(6) 0.002(6)
C10 0.041(9) 0.039(7) 0.042(7) 0.006(6) -0.006(6) 0.003(6)
C11 0.044(10) 0.079(10) 0.043(7) 0.006(7) 0.006(7) 0.014(8)
C12 0.047(10) 0.091(11) 0.044(7) 0.009(8) 0.006(7) 0.020(9)
C13 0.042(9) 0.053(8) 0.042(7) 0.006(6) -0.009(6) 0.017(7)
C14 0.052(10) 0.059(9) 0.052(8) 0.006(7) -0.006(7) 0.018(8)
C15 0.046(10) 0.074(10) 0.043(7) 0.003(7) -0.003(7) 0.007(8)
C16 0.041(10) 0.059(9) 0.049(8) 0.007(7) -0.005(7) 0.014(8)
C17 0.060(11) 0.083(11) 0.042(7) 0.006(7) -0.010(7) 0.020(9)
C20 0.040(5) 0.045(5) 0.051(5) 0.003(4) -0.006(4) 0.008(4)
C21 0.045(9) 0.047(7) 0.043(7) 0.031(6) 0.014(6) 0.000(6)
C22 0.079(12) 0.062(9) 0.048(8) 0.028(7) 0.006(8) 0.013(9)
C23 0.043(9) 0.053(8) 0.053(8) 0.008(7) -0.005(7) 0.001(7)
C24 0.071(12) 0.069(10) 0.054(8) 0.004(7) 0.000(8) 0.021(9)
C25 0.068(11) 0.039(7) 0.039(7) -0.005(6) -0.007(7) 0.015(7)
C26 0.035(9) 0.037(7) 0.045(7) 0.004(5) 0.006(6) 0.008(6)
C27 0.048(10) 0.051(8) 0.049(7) 0.017(6) 0.000(7) -0.008(7)
C28 0.048(10) 0.056(9) 0.072(9) 0.012(7) 0.027(8) 0.009(8)
C29 0.065(12) 0.071(10) 0.054(8) 0.000(8) 0.007(8) 0.014(9)
C30 0.020(8) 0.035(7) 0.065(8) 0.006(6) -0.011(6) -0.003(6)
C130 0.050(10) 0.074(10) 0.043(7) 0.001(7) 0.011(7) 0.015(8)
C31 0.056(10) 0.043(7) 0.063(8) 0.023(7) 0.007(8) 0.004(7)
C131 0.044(10) 0.057(8) 0.051(8) 0.018(7) 0.006(7) -0.004(7)
C32 0.054(10) 0.052(8) 0.038(7) 0.010(6) -0.008(6) 0.018(7)
C132 0.057(11) 0.047(8) 0.085(10) 0.015(8) 0.006(9) 0.016(8)
C33 0.064(12) 0.076(10) 0.052(8) 0.026(8) 0.003(8) 0.015(9)
C133 0.050(11) 0.077(10) 0.076(10) 0.037(9) 0.008(8) 0.003(8)
C34 0.060(11) 0.082(11) 0.051(8) 0.025(8) -0.018(8) 0.006(9)
C134 0.062(11) 0.060(9) 0.066(9) 0.019(8) 0.001(8) 0.015(8)
C35 0.060(11) 0.081(11) 0.066(9) 0.037(9) -0.011(8) 0.014(9)
C135 0.039(9) 0.065(9) 0.043(7) 0.017(6) 0.011(6) 0.009(7)
C36 0.047(10) 0.057(8) 0.048(7) 0.011(6) 0.011(7) 0.007(7)
C136 0.057(11) 0.059(9) 0.073(10) 0.027(8) 0.007(8) 0.015(8)
C37 0.039(9) 0.048(8) 0.057(8) 0.002(7) 0.000(7) -0.004(7)
C137 0.028(8) 0.054(8) 0.055(8) 0.020(6) 0.002(6) 0.009(7)
C38 0.062(12) 0.060(9) 0.075(10) 0.012(8) 0.015(9) 0.019(9)
C39 0.051(11) 0.064(10) 0.080(10) 0.021(8) -0.003(8) 0.013(8)
C40 0.049(10) 0.058(9) 0.065(9) 0.018(7) 0.001(8) 0.020(8)
C41 0.049(10) 0.046(8) 0.057(8) 0.009(7) 0.000(7) 0.010(7)
C42 0.040(9) 0.052(8) 0.049(7) 0.006(6) -0.003(7) 0.029(7)
C43 0.063(11) 0.057(9) 0.041(7) 0.006(6) -0.021(7) 0.001(8)
C44 0.050(11) 0.070(10) 0.062(9) 0.004(8) 0.000(8) 0.003(9)
C45 0.059(12) 0.070(10) 0.068(10) -0.019(8) -0.012(9) -0.007(9)
C46 0.063(6) 0.067(6) 0.068(6) 0.007(4) 0.004(4) -0.007(4)
C47 0.057(11) 0.061(9) 0.059(9) -0.006(7) -0.002(8) 0.002(8)
C100 0.009(7) 0.044(7) 0.064(8) 0.024(6) -0.006(6) -0.003(5)
C101 0.018(7) 0.036(7) 0.055(7) -0.011(6) -0.007(6) 0.000(5)
C200 0.035(5) 0.047(5) 0.042(5) 0.014(4) -0.001(4) -0.002(4)
C201 0.012(7) 0.045(7) 0.064(8) -0.002(6) -0.001(6) 0.000(6)
C205 0.040(9) 0.041(7) 0.033(6) -0.001(5) 0.003(6) 0.004(6)
C206 0.040(9) 0.048(8) 0.048(7) 0.006(6) 0.011(7) 0.003(7)
C207 0.036(8) 0.030(6) 0.058(7) 0.014(6) 0.005(6) 0.013(6)
C208 0.043(9) 0.020(5) 0.053(7) 0.009(5) -0.005(6) 0.024(6)
C209 0.042(9) 0.035(6) 0.057(7) 0.020(6) 0.008(6) 0.029(6)
C210 0.022(7) 0.034(6) 0.046(6) 0.015(5) 0.004(5) 0.007(5)
C211 0.047(9) 0.042(7) 0.042(6) 0.012(6) -0.003(6) 0.019(7)
C212 0.056(10) 0.054(8) 0.049(7) 0.017(6) 0.002(7) 0.021(7)
C213 0.038(9) 0.041(7) 0.043(7) 0.009(6) -0.004(6) 0.007(6)
C214 0.050(10) 0.043(7) 0.046(7) 0.015(6) 0.001(7) 0.016(7)
C215 0.044(9) 0.031(6) 0.066(8) 0.017(6) 0.005(7) 0.009(6)
C216 0.054(10) 0.052(8) 0.048(7) 0.004(6) -0.012(7) 0.027(8)
C217 0.046(10) 0.037(7) 0.058(8) 0.013(6) -0.009(7) 0.004(7)
C218 0.050(10) 0.035(7) 0.054(7) 0.007(6) -0.001(7) 0.018(7)
C219 0.048(10) 0.043(7) 0.051(7) 0.012(6) -0.001(7) 0.012(7)
C220 0.050(10) 0.052(8) 0.049(7) 0.012(6) -0.002(7) 0.010(8)
C221 0.063(11) 0.045(8) 0.082(10) 0.025(8) -0.005(9) 0.001(8)
C230 0.025(8) 0.045(7) 0.051(7) 0.001(6) -0.004(6) 0.009(6)
C231 0.030(8) 0.048(7) 0.050(7) 0.007(6) -0.008(6) 0.001(6)
C232 0.055(10) 0.057(8) 0.043(7) 0.008(6) -0.002(7) 0.014(8)
C233 0.059(10) 0.048(8) 0.045(7) 0.015(6) -0.014(7) -0.017(7)
C234 0.045(9) 0.037(7) 0.059(8) 0.014(6) -0.002(7) 0.010(7)
C235 0.033(9) 0.049(7) 0.049(7) 0.013(6) 0.000(6) -0.010(6)
C236 0.024(8) 0.037(7) 0.043(6) 0.002(5) -0.005(6) -0.001(6)
C237 0.021(8) 0.039(7) 0.060(8) 0.006(6) -0.006(6) 0.006(6)
C238 0.044(10) 0.041(7) 0.061(8) 0.009(6) -0.003(7) 0.010(7)
C239 0.056(10) 0.046(8) 0.060(8) -0.001(7) -0.002(8) 0.023(8)
C240 0.053(10) 0.058(9) 0.052(8) -0.001(7) 0.007(7) 0.016(8)
C241 0.058(10) 0.048(8) 0.040(7) 0.005(6) -0.001(7) 0.010(7)
C242 0.032(8) 0.035(6) 0.043(6) 0.001(5) -0.004(6) 0.014(6)
C243 0.035(8) 0.040(7) 0.038(6) 0.007(5) 0.000(6) 0.006(6)
C244 0.035(9) 0.043(7) 0.044(7) 0.000(6) 0.000(6) -0.010(6)
C245 0.036(9) 0.037(7) 0.063(8) 0.017(6) 0.006(7) 0.000(6)
C246 0.060(11) 0.036(7) 0.057(8) 0.018(6) -0.008(7) 0.004(7)
C247 0.048(10) 0.065(9) 0.030(6) 0.011(6) 0.002(6) 0.021(8)
C250 0.040(9) 0.054(8) 0.036(6) 0.015(6) -0.004(6) 0.017(7)
C251 0.051(10) 0.055(8) 0.040(7) 0.020(6) 0.008(7) -0.007(7)
C252 0.061(11) 0.065(10) 0.067(9) 0.014(8) 0.003(8) 0.001(9)
C253 0.046(10) 0.081(10) 0.048(7) 0.023(7) 0.030(7) 0.014(8)
C254 0.046(10) 0.054(8) 0.054(8) 0.011(7) 0.007(7) 0.016(7)
C255 0.039(9) 0.044(7) 0.044(7) 0.003(6) 0.000(6) 0.008(6)
C256 0.050(10) 0.041(7) 0.044(7) 0.001(6) -0.006(6) 0.020(7)
C257 0.049(10) 0.040(7) 0.046(7) 0.013(6) 0.001(6) 0.012(7)
C258 0.048(10) 0.053(8) 0.052(8) 0.015(6) 0.006(7) 0.012(7)
C259 0.054(10) 0.055(8) 0.064(9) 0.022(7) 0.010(8) 0.029(8)
C260 0.051(10) 0.046(8) 0.052(8) 0.011(6) -0.002(7) 0.013(7)
C261 0.055(10) 0.040(7) 0.062(8) 0.013(6) 0.001(7) 0.027(7)
C262 0.025(7) 0.034(6) 0.036(6) 0.004(5) -0.011(5) -0.004(5)
C263 0.052(10) 0.048(8) 0.055(8) 0.009(6) 0.006(7) 0.015(7)
C264 0.053(10) 0.041(7) 0.065(9) -0.005(7) -0.007(8) 0.008(7)
C265 0.062(11) 0.074(10) 0.048(8) 0.003(7) 0.002(8) 0.010(9)
C266 0.060(11) 0.063(9) 0.047(7) 0.009(7) 0.008(7) 0.018(8)
C267 0.054(10) 0.042(7) 0.049(7) 0.005(6) 0.008(7) 0.004(7)

loop_
_atom_type_symbol
_atom_type_description
_atom_type_scat_dispersion_real
_atom_type_scat_dispersion_imag
_atom_type_scat_source
C C 0.0181 0.0091 'International Tables Vol C Tables 4.2.6.8 and 6.1.1.4'
N N 0.0311 0.0180 'International Tables Vol C Tables 4.2.6.8 and 6.1.1.4'
O O 0.0492 0.0322 'International Tables Vol C Tables 4.2.6.8 and 6.1.1.4'
P P 0.2955 0.4335 'International Tables Vol C Tables 4.2.6.8 and 6.1.1.4'
Re Re -5.2083 5.8923 'International Tables Vol C Tables 4.2.6.8 and 6.1.1.4'
Cl Cl 0.3639 0.7018 'International Tables Vol C Tables 4.2.6.8 and 6.1.1.4'
H H 0.0000 0.0000 'International Tables Vol C Tables 4.2.6.8 and 6.1.1.4'

loop_
_geom_angle_atom_site_label_1
_geom_angle_atom_site_label_2
_geom_angle_atom_site_label_3
_geom_angle
C101 Re1 C100 90.7(5)
C101 Re1 N1 177.4(5)
C100 Re1 N1 91.9(5)
C101 Re1 N2 92.9(5)
C100 Re1 N2 176.2(5)
N1 Re1 N2 84.5(4)
C101 Re1 P3 88.4(5)
C100 Re1 P3 89.4(4)
N1 Re1 P3 91.7(3)
N2 Re1 P3 89.2(4)
C101 Re1 P2 90.5(5)
C100 Re1 P2 91.3(4)
N1 Re1 P2 89.3(3)
N2 Re1 P2 90.2(4)
P3 Re1 P2 178.76(11)
C200 Re2 C201 91.5(6)
C200 Re2 N201 92.6(5)
C201 Re2 N201 175.8(5)
C200 Re2 N200 177.6(5)
C201 Re2 N200 90.8(5)
N201 Re2 N200 85.0(4)
C200 Re2 P21 91.1(5)
C201 Re2 P21 89.2(4)
N201 Re2 P21 90.5(3)
N200 Re2 P21 89.4(3)
C200 Re2 P20 88.6(5)
C201 Re2 P20 92.2(4)
N201 Re2 P20 88.2(3)
N200 Re2 P20 90.8(3)
P21 Re2 P20 178.60(11)
C1 N1 C4 106.6(11)
C1 N1 Re1 124.9(9)
C4 N1 Re1 128.4(8)
C9 N2 C6 107.9(11)
C9 N2 Re1 123.5(9)
C6 N2 Re1 128.6(8)
C205 N200 C208 107.2(10)
C205 N200 Re2 124.6(9)
C208 N200 Re2 128.2(8)
C213 N201 C210 107.2(11)
C213 N201 Re2 125.1(9)
C210 N201 Re2 127.7(8)
C16 O1 C17 114.9(13)
C220 O210 C221 114.9(12)
C20 P2 C26 102.4(7)
C20 P2 C32 104.3(7)
C26 P2 C32 100.9(6)
C20 P2 Re1 115.9(5)
C26 P2 Re1 115.7(5)
C32 P2 Re1 115.5(6)
C30 P3 C42 102.1(7)
C30 P3 C41 104.7(7)
C42 P3 C41 101.6(7)
C30 P3 Re1 114.4(5)
C42 P3 Re1 116.3(5)
C41 P3 Re1 115.8(6)
C250 P20 C262 105.9(7)
C250 P20 C256 101.7(7)
C262 P20 C256 101.4(6)
C250 P20 Re2 111.8(5)
C262 P20 Re2 117.9(4)
C256 P20 Re2 116.3(6)
C230 P21 C236 105.0(6)
C230 P21 C242 100.0(7)
C236 P21 C242 101.7(6)
C230 P21 Re2 115.9(5)
C236 P21 Re2 114.7(5)
C242 P21 Re2 117.4(4)
N1 C1 C2 110.8(13)
N1 C1 H1 124.6
C2 C1 H1 124.6
C3 C2 C1 107.4(12)
C3 C2 H2 126.3
C1 C2 H2 126.3
C2 C3 C4 107.5(13)
C2 C3 H3 126.3
C4 C3 H3 126.3
C5 C4 N1 125.6(12)
C5 C4 C3 126.5(13)
N1 C4 C3 107.6(12)
C4 C5 C6 126.4(13)
C4 C5 C10 116.4(12)
C6 C5 C10 117.1(12)
N2 C6 C5 126.4(12)
N2 C6 C7 108.5(12)
C5 C6 C7 125.2(13)
C8 C7 C6 106.2(13)
C8 C7 H7 126.9
C6 C7 H7 126.9
C7 C8 C9 105.8(12)
C7 C8 H8 127.1
C9 C8 H8 127.1
N2 C9 C8 111.6(13)
N2 C9 H9 124.2
C8 C9 H9 124.2
C11 C10 C15 116.9(14)
C11 C10 C5 121.4(15)
C15 C10 C5 121.6(14)
C10 C11 C12 122.7(17)
C10 C11 H11 118.7
C12 C11 H11 118.7
C13 C12 C11 120.1(16)
C13 C12 H12 119.9
C11 C12 H12 119.9
C12 C13 C14 119.7(14)
C12 C13 C16 123.3(15)
C14 C13 C16 117.0(15)
C15 C14 C13 119.3(17)
C15 C14 H14 120.3
C13 C14 H14 120.3
C14 C15 C10 121.2(16)
C14 C15 H15 119.4
C10 C15 H15 119.4
O2 C16 O1 122.8(14)
O2 C16 C13 126.4(15)
O1 C16 C13 110.7(14)
O1 C17 H17A 109.5
O1 C17 H17B 109.5
H17A C17 H17B 109.5
O1 C17 H17C 109.5
H17A C17 H17C 109.5
H17B C17 H17C 109.5
C25 C20 C21 115.5(14)
C25 C20 P2 122.6(12)
C21 C20 P2 121.8(11)
C22 C21 C20 122.0(14)
C22 C21 H21 119.0
C20 C21 H21 119.0
C21 C22 C23 120.1(14)
C21 C22 H22 120.0
C23 C22 H22 120.0
C22 C23 C24 118.7(16)
C22 C23 H23 120.6
C24 C23 H23 120.6
C25 C24 C23 121.8(15)
C25 C24 H24 119.1
C23 C24 H24 119.1
C24 C25 C20 121.9(15)
C24 C25 H25 119.0
C20 C25 H25 119.0
C27 C26 C131 115.3(13)
C27 C26 P2 120.7(12)
C131 C26 P2 123.4(11)
C26 C27 C28 121.8(16)
C26 C27 H27 119.1
C28 C27 H27 119.1
C29 C28 C27 118.2(16)
C29 C28 H28 120.9
C27 C28 H28 120.9
C130 C29 C28 121.7(16)
C130 C29 H29 119.2
C28 C29 H29 119.2
C135 C30 C31 116.3(14)
C135 C30 P3 125.9(11)
C31 C30 P3 117.8(11)
C29 C130 C131 118.4(17)
C29 C130 H130 120.8
C131 C130 H130 120.8
C132 C31 C30 123.0(15)
C132 C31 H31 118.5
C30 C31 H31 118.5
C130 C131 C26 124.3(16)
C130 C131 H131 117.9
C26 C131 H131 117.9
C137 C32 C33 120.2(14)
C137 C32 P2 115.6(12)
C33 C32 P2 124.2(11)
C31 C132 C133 120.4(16)
C31 C132 H132 119.8
C133 C132 H132 119.8
C34 C33 C32 118.5(17)
C34 C33 H33 120.7
C32 C33 H33 120.7
C132 C133 C134 117.2(16)
C132 C133 H133 121.4
C134 C133 H133 121.4
C35 C34 C33 121.6(18)
C35 C34 H34 119.2
C33 C34 H34 119.2
C135 C134 C133 122.7(16)
C135 C134 H134 118.7
C133 C134 H134 118.7
C136 C35 C34 119.5(15)
C136 C35 H35 120.2
C34 C35 H35 120.2
C134 C135 C30 120.4(15)
C134 C135 H135 119.8
C30 C135 H135 119.8
C41 C36 C37 121.4(16)
C41 C36 H36 119.3
C37 C36 H36 119.3
C35 C136 C137 118.6(16)
C35 C136 H136 120.7
C137 C136 H136 120.7
C38 C37 C36 118.8(16)
C38 C37 H37 120.6
C36 C37 H37 120.6
C32 C137 C136 121.2(16)
C32 C137 H137 119.4
C136 C137 H137 119.4
C39 C38 C37 121.3(16)
C39 C38 H38 119.4
C37 C38 H38 119.4
C38 C39 C40 119.5(17)
C38 C39 H39 120.2
C40 C39 H39 120.2
C41 C40 C39 121.3(17)
C41 C40 H40 119.3
C39 C40 H40 119.3
C40 C41 C36 117.6(14)
C40 C41 P3 120.8(12)
C36 C41 P3 121.4(12)
C47 C42 C43 118.2(17)
C47 C42 P3 119.7(12)
C43 C42 P3 121.9(15)
C44 C43 C42 121.6(19)
C44 C43 H43 119.2
C42 C43 H43 119.2
C43 C44 C45 120.4(18)
C43 C44 H44 119.8
C45 C44 H44 119.8
C44 C45 C46 118.3(18)
C44 C45 H45 120.8
C46 C45 H45 120.8
C45 C46 C47 121.3(19)
C45 C46 H46 119.3
C47 C46 H46 119.3
C42 C47 C46 120.0(17)
C42 C47 H47 120.0
C46 C47 H47 120.0
O100 C100 Re1 176.5(12)
O101 C101 Re1 175.5(13)
O200 C200 Re2 178.9(12)
O201 C201 Re2 176.6(13)
N200 C205 C206 110.4(13)
N200 C205 H205 124.8
C206 C205 H205 124.8
C205 C206 C207 109.0(12)
C205 C206 H206 125.5
C207 C206 H206 125.5
C206 C207 C208 105.3(12)
C206 C207 H207 127.4
C208 C207 H207 127.4
N200 C208 C209 126.0(11)
N200 C208 C207 108.1(11)
C209 C208 C207 125.9(12)
C210 C209 C208 127.4(12)
C210 C209 C214 115.8(12)
C208 C209 C214 116.8(11)
C209 C210 C211 128.4(12)
C209 C210 N201 125.6(11)
C211 C210 N201 105.9(11)
C212 C211 C210 108.3(13)
C212 C211 H211 125.8
C210 C211 H211 125.8
C211 C212 C213 106.5(13)
C211 C212 H212 126.8
C213 C212 H212 126.8
N201 C213 C212 112.0(13)
N201 C213 H213 124.0
C212 C213 H213 124.0
C215 C214 C219 117.3(13)
C215 C214 C209 122.2(15)
C219 C214 C209 120.4(12)
C216 C215 C214 121.2(16)
C216 C215 H215 119.4
C214 C215 H215 119.4
C215 C216 C217 120.2(13)
C215 C216 H216 119.9
C217 C216 H216 119.9
C218 C217 C216 119.9(14)
C218 C217 C220 122.3(16)
C216 C217 C220 117.6(14)
C219 C218 C217 118.2(16)
C219 C218 H218 120.9
C217 C218 H218 120.9
C218 C219 C214 123.2(13)
C218 C219 H219 118.4
C214 C219 H219 118.4
O211 C220 O210 122.5(16)
O211 C220 C217 127.3(18)
O210 C220 C217 110.3(13)
O210 C221 H22A 109.5
O210 C221 H22B 109.5
H22A C221 H22B 109.5
O210 C221 H22C 109.5
H22A C221 H22C 109.5
H22B C221 H22C 109.5
C235 C230 C231 116.0(13)
C235 C230 P21 125.7(10)
C231 C230 P21 118.1(10)
C232 C231 C230 123.8(13)
C232 C231 H231 118.1
C230 C231 H231 118.1
C231 C232 C233 118.1(14)
C231 C232 H232 120.9
C233 C232 H232 120.9
C234 C233 C232 120.3(13)
C234 C233 H233 119.9
C232 C233 H233 119.9
C233 C234 C235 120.9(13)
C233 C234 H234 119.6
C235 C234 H234 119.6
C234 C235 C230 120.9(13)
C234 C235 H235 119.5
C230 C235 H235 119.5
C237 C236 C241 116.1(12)
C237 C236 P21 122.2(11)
C241 C236 P21 121.4(10)
C238 C237 C236 122.9(15)
C238 C237 H237 118.6
C236 C237 H237 118.6
C237 C238 C239 119.5(14)
C237 C238 H238 120.2
C239 C238 H238 120.2
C238 C239 C240 121.2(14)
C238 C239 H239 119.4
C240 C239 H239 119.4
C241 C240 C239 116.1(16)
C241 C240 H240 121.9
C239 C240 H240 121.9
C240 C241 C236 124.1(15)
C240 C241 H241 118.0
C236 C241 H241 118.0
C247 C242 C243 121.6(15)
C247 C242 P21 119.5(13)
C243 C242 P21 118.9(10)
C244 C243 C242 120.2(13)
C244 C243 H243 119.9
C242 C243 H243 119.9
C243 C244 C245 118.7(15)
C243 C244 H244 120.6
C245 C244 H244 120.6
C246 C245 C244 120.3(14)
C246 C245 H245 119.9
C244 C245 H245 119.9
C245 C246 C247 120.0(13)
C245 C246 H246 120.0
C247 C246 H246 120.0
C242 C247 C246 119.1(16)
C242 C247 H247 120.4
C246 C247 H247 120.4
C251 C250 C255 117.3(14)
C251 C250 P20 125.4(11)
C255 C250 P20 117.2(12)
C250 C251 C252 119.2(15)
C250 C251 H251 120.4
C252 C251 H251 120.4
C253 C252 C251 122.1(17)
C253 C252 H252 118.9
C251 C252 H252 118.9
C252 C253 C254 119.8(14)
C252 C253 H253 120.1
C254 C253 H253 120.1
C255 C254 C253 119.3(14)
C255 C254 H254 120.4
C253 C254 H254 120.4
C254 C255 C250 122.0(15)
C254 C255 H255 119.0
C250 C255 H255 119.0
C257 C256 C261 118.8(13)
C257 C256 P20 123.1(12)
C261 C256 P20 117.9(12)
C258 C257 C256 118.7(15)
C258 C257 H257 120.7
C256 C257 H257 120.7
C259 C258 C257 122.3(16)
C259 C258 H258 118.8
C257 C258 H258 118.8
C258 C259 C260 120.8(14)
C258 C259 H259 119.6
C260 C259 H259 119.6
C261 C260 C259 118.1(16)
C261 C260 H260 121.0
C259 C260 H260 121.0
C260 C261 C256 121.3(16)
C260 C261 H261 119.4
C256 C261 H261 119.4
C267 C262 C263 119.8(13)
C267 C262 P20 120.8(10)
C263 C262 P20 119.0(10)
C262 C263 C264 120.1(14)
C262 C263 H263 119.9
C264 C263 H263 119.9
C265 C264 C263 118.7(15)
C265 C264 H264 120.6
C263 C264 H264 120.6
C266 C265 C264 121.2(16)
C266 C265 H265 119.4
C264 C265 H265 119.4
C265 C266 C267 120.6(15)
C265 C266 H266 119.7
C267 C266 H266 119.7
C262 C267 C266 119.1(13)
C262 C267 H267 120.4
C266 C267 H267 120.4

loop_
_geom_bond_atom_site_label_1
_geom_bond_atom_site_label_2
_geom_bond_distance
Re1 C101 1.872(15)
Re1 C100 1.912(15)
Re1 N1 2.160(11)
Re1 N2 2.181(9)
Re1 P3 2.429(5)
Re1 P2 2.433(4)
Re2 C200 1.895(14)
Re2 C201 1.968(16)
Re2 N201 2.190(10)
Re2 N200 2.192(10)
Re2 P21 2.433(4)
Re2 P20 2.441(4)
N1 C1 1.346(16)
N1 C4 1.408(17)
N2 C9 1.321(16)
N2 C6 1.361(16)
N200 C205 1.335(16)
N200 C208 1.392(16)
N201 C213 1.295(16)
N201 C210 1.423(15)
O1 C16 1.352(19)
O1 C17 1.432(17)
O2 C16 1.174(19)
O100 C100 1.175(17)
O101 C101 1.193(16)
O200 C200 1.186(16)
O201 C201 1.128(17)
O210 C220 1.33(2)
O210 C221 1.474(17)
O211 C220 1.176(18)
P2 C20 1.809(16)
P2 C26 1.816(13)
P2 C32 1.855(14)
P3 C30 1.832(15)
P3 C42 1.834(17)
P3 C41 1.850(15)
P20 C250 1.780(15)
P20 C262 1.836(13)
P20 C256 1.840(13)
P21 C230 1.819(14)
P21 C236 1.827(13)
P21 C242 1.865(16)
C1 C2 1.424(19)
C1 H1 0.9300
C2 C3 1.35(2)
C2 H2 0.9300
C3 C4 1.450(18)
C3 H3 0.9300
C4 C5 1.375(19)
C5 C6 1.399(17)
C5 C10 1.475(18)
C6 C7 1.426(18)
C7 C8 1.389(19)
C7 H7 0.9300
C8 C9 1.394(19)
C8 H8 0.9300
C9 H9 0.9300
C10 C11 1.37(2)
C10 C15 1.42(2)
C11 C12 1.39(2)
C11 H11 0.9300
C12 C13 1.37(2)
C12 H12 0.9300
C13 C14 1.40(2)
C13 C16 1.50(2)
C14 C15 1.39(2)
C14 H14 0.9300
C15 H15 0.9300
C17 H17A 0.9600
C17 H17B 0.9600
C17 H17C 0.9600
C20 C25 1.385(18)
C20 C21 1.452(19)
C21 C22 1.37(2)
C21 H21 0.9300
C22 C23 1.38(2)
C22 H22 0.9300
C23 C24 1.39(2)
C23 H23 0.9300
C24 C25 1.37(2)
C24 H24 0.9300
C25 H25 0.9300
C26 C27 1.38(2)
C26 C131 1.40(2)
C27 C28 1.40(2)
C27 H27 0.9300
C28 C29 1.39(2)
C28 H28 0.9300
C29 C130 1.34(2)
C29 H29 0.9300
C30 C135 1.395(19)
C30 C31 1.417(19)
C130 C131 1.358(19)
C130 H130 0.9300
C31 C132 1.34(2)
C31 H31 0.9300
C131 H131 0.9300
C32 C137 1.34(2)
C32 C33 1.39(2)
C132 C133 1.39(2)
C132 H132 0.9300
C33 C34 1.38(2)
C33 H33 0.9300
C133 C134 1.40(2)
C133 H133 0.9300
C34 C35 1.38(2)
C34 H34 0.9300
C134 C135 1.36(2)
C134 H134 0.9300
C35 C136 1.36(2)
C35 H35 0.9300
C135 H135 0.9300
C36 C41 1.39(2)
C36 C37 1.39(2)
C36 H36 0.9300
C136 C137 1.41(2)
C136 H136 0.9300
C37 C38 1.36(2)
C37 H37 0.9300
C137 H137 0.9300
C38 C39 1.36(2)
C38 H38 0.9300
C39 C40 1.38(2)
C39 H39 0.9300
C40 C41 1.38(2)
C40 H40 0.9300
C42 C47 1.37(2)
C42 C43 1.40(2)
C43 C44 1.38(2)
C43 H43 0.9300
C44 C45 1.38(3)
C44 H44 0.9300
C45 C46 1.38(3)
C45 H45 0.9300
C46 C47 1.40(2)
C46 H46 0.9300
C47 H47 0.9300
C205 C206 1.362(19)
C205 H205 0.9300
C206 C207 1.375(19)
C206 H206 0.9300
C207 C208 1.420(17)
C207 H207 0.9300
C208 C209 1.400(18)
C209 C210 1.383(17)
C209 C214 1.473(18)
C210 C211 1.416(18)
C211 C212 1.348(19)
C211 H211 0.9300
C212 C213 1.40(2)
C212 H212 0.9300
C213 H213 0.9300
C214 C215 1.404(19)
C214 C219 1.41(2)
C215 C216 1.38(2)
C215 H215 0.9300
C216 C217 1.42(2)
C216 H216 0.9300
C217 C218 1.402(19)
C217 C220 1.47(2)
C218 C219 1.39(2)
C218 H218 0.9300
C219 H219 0.9300
C221 H22A 0.9600
C221 H22B 0.9600
C221 H22C 0.9600
C230 C235 1.407(18)
C230 C231 1.414(18)
C231 C232 1.362(19)
C231 H231 0.9300
C232 C233 1.42(2)
C232 H232 0.9300
C233 C234 1.36(2)
C233 H233 0.9300
C234 C235 1.397(19)
C234 H234 0.9300
C235 H235 0.9300
C236 C237 1.388(18)
C236 C241 1.39(2)
C237 C238 1.348(19)
C237 H237 0.9300
C238 C239 1.39(2)
C238 H238 0.9300
C239 C240 1.40(2)
C239 H239 0.9300
C240 C241 1.384(19)
C240 H240 0.9300
C241 H241 0.9300
C242 C247 1.352(17)
C242 C243 1.381(19)
C243 C244 1.364(19)
C243 H243 0.9300
C244 C245 1.422(19)
C244 H244 0.9300
C245 C246 1.35(2)
C245 H245 0.9300
C246 C247 1.41(2)
C246 H246 0.9300
C247 H247 0.9300
C250 C251 1.40(2)
C250 C255 1.428(18)
C251 C252 1.43(2)
C251 H251 0.9300
C252 C253 1.36(2)
C252 H252 0.9300
C253 C254 1.40(2)
C253 H253 0.9300
C254 C255 1.39(2)
C254 H254 0.9300
C255 H255 0.9300
C256 C257 1.40(2)
C256 C261 1.41(2)
C257 C258 1.373(18)
C257 H257 0.9300
C258 C259 1.36(2)
C258 H258 0.9300
C259 C260 1.39(2)
C259 H259 0.9300
C260 C261 1.382(18)
C260 H260 0.9300
C261 H261 0.9300
C262 C267 1.385(19)
C262 C263 1.391(18)
C263 C264 1.41(2)
C263 H263 0.9300
C264 C265 1.39(2)
C264 H264 0.9300
C265 C266 1.35(2)
C265 H265 0.9300
C266 C267 1.41(2)
C266 H266 0.9300
C267 H267 0.9300
